data_4114875
loop_
_publ_author_name
'Timothy J. Boyle'
'Judith M. Segall'
'Todd M. Alam'
'Mark A. Rodriguez'
'Jessica M. Santana'

_publ_section_title
;
 Chemistry of a Novel Family of Tridentate Alkoxy Tin(II) Clusters
;
_journal_name_full 'Journal of the American Chemical Society'
_journal_page_first 6904
_journal_page_last 6913
_journal_paper_doi 10.1021/ja0202309
_journal_volume 124
_journal_year 2002
_chemical_formula_sum 'C35 H59 N O18 Sn9'
_chemical_formula_weight 1850.04
_chemical_name_common '[Sn(THME)2]3 * (Py)solvent'
_chemical_name_systematic
; 
 ? 
;
_space_group_IT_number 62
_symmetry_cell_setting orthorhombic
_symmetry_space_group_name_Hall '-P 2ac 2n'
_symmetry_space_group_name_H-M 'P n m a'
_atom_sites_solution_hydrogens geom
_atom_sites_solution_primary direct
_atom_sites_solution_secondary difmap
_audit_creation_method SHELXL-97
_cell_angle_alpha 90.00
_cell_angle_beta 90.00
_cell_angle_gamma 90.00
_cell_formula_units_Z 4
_cell_length_a 22.278(4)
_cell_length_b 10.0634(16)
_cell_length_c 23.648(4)
_cell_measurement_temperature 168(2)
_cell_volume 5301.7(16)
_computing_cell_refinement 'Bruker SMART'
_computing_data_collection 'Bruker SMART'
_computing_data_reduction 'Bruker SHELXTL'
_computing_molecular_graphics 'Bruker SHELXTL'
_computing_publication_material 'Bruker SHELXTL'
_computing_structure_refinement 'SHELXL-97 (Sheldrick, 1997)'
_computing_structure_solution 'SHELXS-97 (Sheldrick, 1990)'
_diffrn_ambient_temperature 168(2)
_diffrn_measured_fraction_theta_full 0.999
_diffrn_measured_fraction_theta_max 0.999
_diffrn_measurement_device_type 'CCD area detector'
_diffrn_measurement_method 'phi and omega scans'
_diffrn_radiation_monochromator graphite
_diffrn_radiation_source 'fine-focus sealed tube'
_diffrn_radiation_type MoK\a
_diffrn_radiation_wavelength 0.71073
_diffrn_reflns_av_R_equivalents 0.0352
_diffrn_reflns_av_sigmaI/netI 0.0190
_diffrn_reflns_limit_h_max 24
_diffrn_reflns_limit_h_min -24
_diffrn_reflns_limit_k_max 11
_diffrn_reflns_limit_k_min -11
_diffrn_reflns_limit_l_max 26
_diffrn_reflns_limit_l_min -26
_diffrn_reflns_number 32253
_diffrn_reflns_theta_full 23.27
_diffrn_reflns_theta_max 23.27
_diffrn_reflns_theta_min 1.72
_exptl_absorpt_coefficient_mu 4.228
_exptl_absorpt_correction_type SADABS
_exptl_crystal_colour colorless
_exptl_crystal_density_diffrn 2.318
_exptl_crystal_description roundish
_exptl_crystal_F_000 3480
_exptl_crystal_size_max .2
_exptl_crystal_size_min .4
_refine_diff_density_max 0.824
_refine_diff_density_min -0.571
_refine_diff_density_rms 0.087
_refine_ls_extinction_method none
_refine_ls_goodness_of_fit_ref 1.103
_refine_ls_hydrogen_treatment mixed
_refine_ls_matrix_type full
_refine_ls_number_parameters 298
_refine_ls_number_reflns 4071
_refine_ls_number_restraints 0
_refine_ls_restrained_S_all 1.103
_refine_ls_R_factor_all 0.0322
_refine_ls_R_factor_gt 0.0234
_refine_ls_shift/su_max 0.001
_refine_ls_shift/su_mean 0.000
_refine_ls_structure_factor_coef Fsqd
_refine_ls_weighting_details 'calc w=1/[\s^2^(Fo^2^)+(0.0328P)^2^+0.0000P] where P=(Fo^2^+2Fc^2^)/3'
_refine_ls_weighting_scheme calc
_refine_ls_wR_factor_gt 0.0538
_refine_ls_wR_factor_ref 0.0570
_reflns_number_gt 3563
_reflns_number_total 4071
_reflns_threshold_expression >2sigma(I)
_cod_data_source_file ja0202309_04.cif
_cod_data_source_block tjb088p_structure_1d_Pyridine
_cod_original_cell_volume 5301.7(15)
_cod_database_code 4114875

loop_
_symmetry_equiv_pos_as_xyz
'x, y, z'
'-x+1/2, -y, z+1/2'
'-x, y+1/2, -z'
'x+1/2, -y+1/2, -z+1/2'
'-x, -y, -z'
'x-1/2, y, -z-1/2'
'x, -y-1/2, z'
'-x-1/2, y-1/2, z-1/2'

loop_
_atom_site_label
_atom_site_type_symbol
_atom_site_fract_x
_atom_site_fract_y
_atom_site_fract_z
_atom_site_U_iso_or_equiv
_atom_site_adp_type
_atom_site_occupancy
_atom_site_symmetry_multiplicity
_atom_site_calc_flag
_atom_site_refinement_flags
Sn1 Sn 0.206860(18) 0.7500 0.850350(16) 0.03068(11) Uani 1 2 d S
Sn2 Sn 0.275719(14) 0.92233(3) 0.740535(13) 0.03769(10) Uani 1 1 d .
Sn3 Sn 0.152412(16) 0.07699(3) 0.543987(13) 0.04450(11) Uani 1 1 d .
Sn4 Sn 0.16497(2) 0.2500 0.670541(17) 0.04171(13) Uani 1 2 d S
Sn5 Sn 0.391941(14) 0.92173(3) 0.456664(12) 0.03361(10) Uani 1 1 d .
Sn6 Sn 0.294418(18) 0.7500 0.545249(16) 0.03113(11) Uani 1 2 d S
O1 O 0.18754(12) 0.8899(3) 0.78193(11) 0.0335(7) Uani 1 1 d .
O2 O 0.24272(18) 0.7500 0.69446(15) 0.0372(10) Uani 1 2 d S
O3 O 0.28161(12) 0.8865(3) 0.83181(11) 0.0310(7) Uani 1 1 d .
O4 O 0.33732(17) 0.7500 0.74362(15) 0.0351(10) Uani 1 2 d S
O5 O 0.10547(15) 0.1118(3) 0.62477(12) 0.0464(8) Uani 1 1 d .
O6 O 0.0957(2) 0.2500 0.52279(17) 0.0464(11) Uani 1 2 d S
O7 O 0.21295(14) 0.1118(3) 0.61489(12) 0.0381(7) Uani 1 1 d .
O8 O 0.20241(19) 0.2500 0.51290(16) 0.0407(11) Uani 1 2 d S
O9 O 0.29675(12) 0.8887(2) 0.47321(11) 0.0287(6) Uani 1 1 d .
O10 O 0.37452(17) 0.7500 0.40187(15) 0.0313(9) Uani 1 2 d S
O11 O 0.37148(12) 0.8883(3) 0.54669(11) 0.0317(7) Uani 1 1 d .
O12 O 0.44893(16) 0.7500 0.47608(16) 0.0328(9) Uani 1 2 d S
C1 C 0.13444(19) 0.8748(5) 0.74864(18) 0.0385(11) Uani 1 1 d .
H1A H 0.1305 0.9532 0.7236 0.046 Uiso 1 1 calc R
H1B H 0.0993 0.8742 0.7743 0.046 Uiso 1 1 calc R
C2 C 0.1836(3) 0.7500 0.6700(3) 0.0406(16) Uani 1 2 d S
H2A H 0.1796 0.6707 0.6456 0.049 Uiso 0.50 1 calc PR
H2B H 0.1796 0.8293 0.6456 0.049 Uiso 0.50 1 calc PR
C3 C 0.1325(3) 0.7500 0.7123(2) 0.0352(15) Uani 1 2 d S
C4 C 0.0734(3) 0.7500 0.6793(3) 0.0532(19) Uani 1 2 d S
H4A H 0.0713 0.6702 0.6556 0.080 Uiso 0.50 1 calc PR
H4B H 0.0715 0.8293 0.6552 0.080 Uiso 0.50 1 calc PR
H4C H 0.0396 0.7505 0.7058 0.080 Uiso 1 2 calc SR
C5 C 0.33791(18) 0.8743(4) 0.85926(18) 0.0353(10) Uani 1 1 d .
H5A H 0.3312 0.8741 0.9006 0.042 Uiso 1 1 calc R
H5B H 0.3625 0.9533 0.8501 0.042 Uiso 1 1 calc R
C6 C 0.3881(3) 0.7500 0.7805(2) 0.0400(16) Uani 1 2 d S
H6A H 0.4128 0.8293 0.7721 0.048 Uiso 0.50 1 calc PR
H6B H 0.4128 0.6707 0.7721 0.048 Uiso 0.50 1 calc PR
C7 C 0.3732(3) 0.7500 0.8434(2) 0.0318(14) Uani 1 2 d S
C8 C 0.4317(3) 0.7500 0.8772(3) 0.0416(16) Uani 1 2 d S
H8A H 0.4226 0.7500 0.9177 0.062 Uiso 1 2 calc SR
H8B H 0.4551 0.8295 0.8678 0.062 Uiso 0.50 1 calc PR
H8C H 0.4551 0.6705 0.8678 0.062 Uiso 0.50 1 calc PR
C9 C 0.0417(2) 0.1249(5) 0.6261(2) 0.0585(14) Uani 1 1 d .
H9A H 0.0284 0.1249 0.6661 0.070 Uiso 1 1 calc R
H9B H 0.0237 0.0460 0.6076 0.070 Uiso 1 1 calc R
C10 C 0.0335(3) 0.2500 0.5337(3) 0.057(2) Uani 1 2 d S
H10A H 0.0155 0.1706 0.5158 0.068 Uiso 0.50 1 calc PR
H10B H 0.0155 0.3294 0.5158 0.068 Uiso 0.50 1 calc PR
C11 C 0.0172(3) 0.2500 0.5972(3) 0.057(2) Uani 1 2 d S
C12 C -0.0516(3) 0.2500 0.6034(3) 0.077(3) Uani 1 2 d S
H12A H -0.0683 0.3281 0.5843 0.116 Uiso 0.50 1 calc PR
H12B H -0.0623 0.2527 0.6436 0.116 Uiso 1 2 calc SR
H12C H -0.0681 0.1692 0.5863 0.116 Uiso 0.50 1 calc PR
C13 C 0.2764(2) 0.1259(4) 0.60538(19) 0.0421(12) Uani 1 1 d .
H13A H 0.2908 0.0472 0.5842 0.051 Uiso 1 1 calc R
H13B H 0.2970 0.1263 0.6425 0.051 Uiso 1 1 calc R
C14 C 0.2669(3) 0.2500 0.5140(2) 0.0390(16) Uani 1 2 d S
H14A H 0.2814 0.3293 0.4934 0.047 Uiso 0.50 1 calc PR
H14B H 0.2814 0.1707 0.4934 0.047 Uiso 0.50 1 calc PR
C15 C 0.2946(3) 0.2500 0.5731(2) 0.0345(15) Uani 1 2 d S
C16 C 0.3625(3) 0.2500 0.5667(3) 0.0454(17) Uani 1 2 d S
H16A H 0.3812 0.2500 0.6042 0.068 Uiso 1 2 calc SR
H16B H 0.3750 0.3295 0.5459 0.068 Uiso 0.50 1 calc PR
H16C H 0.3750 0.1705 0.5459 0.068 Uiso 0.50 1 calc PR
C17 C 0.25498(19) 0.8749(4) 0.42759(17) 0.0350(10) Uani 1 1 d .
H17A H 0.2583 0.9538 0.4028 0.042 Uiso 1 1 calc R
H17B H 0.2138 0.8736 0.4433 0.042 Uiso 1 1 calc R
C18 C 0.3247(3) 0.7500 0.3629(2) 0.0358(15) Uani 1 2 d S
H18A H 0.3276 0.6706 0.3384 0.043 Uiso 0.50 1 calc PR
H18B H 0.3276 0.8294 0.3384 0.043 Uiso 0.50 1 calc PR
C19 C 0.2642(3) 0.7500 0.3917(2) 0.0303(14) Uani 1 2 d S
C20 C 0.2154(3) 0.7500 0.3455(3) 0.0392(16) Uani 1 2 d S
H20A H 0.2200 0.6710 0.3217 0.059 Uiso 0.50 1 calc PR
H20B H 0.2194 0.8300 0.3222 0.059 Uiso 0.50 1 calc PR
H20C H 0.1756 0.7490 0.3633 0.059 Uiso 1 2 calc SR
C21 C 0.41743(19) 0.8751(4) 0.58808(18) 0.0391(11) Uani 1 1 d .
H21A H 0.3986 0.8733 0.6260 0.047 Uiso 1 1 calc R
H21B H 0.4437 0.9543 0.5863 0.047 Uiso 1 1 calc R
C22 C 0.4882(3) 0.7500 0.5246(3) 0.0404(16) Uani 1 2 d S
H22A H 0.5144 0.8294 0.5226 0.049 Uiso 0.50 1 calc PR
H22B H 0.5144 0.6706 0.5226 0.049 Uiso 0.50 1 calc PR
C23 C 0.4564(3) 0.7500 0.5811(2) 0.0353(15) Uani 1 2 d S
C24 C 0.5041(3) 0.7500 0.6283(3) 0.0480(18) Uani 1 2 d S
H24A H 0.4841 0.7500 0.6653 0.072 Uiso 1 2 calc SR
H24B H 0.5292 0.8295 0.6249 0.072 Uiso 0.50 1 calc PR
H24C H 0.5292 0.6705 0.6249 0.072 Uiso 0.50 1 calc PR

loop_
_atom_site_aniso_label
_atom_site_aniso_U_11
_atom_site_aniso_U_22
_atom_site_aniso_U_33
_atom_site_aniso_U_23
_atom_site_aniso_U_13
_atom_site_aniso_U_12
Sn1 0.0311(2) 0.0395(3) 0.0215(2) 0.000 0.00646(17) 0.000
Sn2 0.0419(2) 0.0387(2) 0.03250(19) 0.01192(13) -0.00047(14) -0.00760(14)
Sn3 0.0608(2) 0.0371(2) 0.0357(2) -0.00851(14) 0.00932(16) -0.00770(16)
Sn4 0.0579(3) 0.0442(3) 0.0231(2) 0.000 0.0115(2) 0.000
Sn5 0.03662(19) 0.02820(18) 0.03600(19) 0.00577(13) -0.00100(13) -0.00898(13)
Sn6 0.0297(2) 0.0367(2) 0.0270(2) 0.000 0.00542(18) 0.000
O1 0.0334(17) 0.0327(16) 0.0343(17) 0.0019(13) -0.0027(13) 0.0047(13)
O2 0.037(3) 0.055(3) 0.020(2) 0.000 0.0021(18) 0.000
O3 0.0341(17) 0.0298(16) 0.0290(16) -0.0027(13) -0.0010(12) -0.0014(13)
O4 0.031(2) 0.053(3) 0.021(2) 0.000 0.0067(18) 0.000
O5 0.057(2) 0.0453(19) 0.0369(18) 0.0012(15) 0.0149(15) -0.0078(16)
O6 0.046(3) 0.059(3) 0.034(3) 0.000 0.002(2) 0.000
O7 0.053(2) 0.0307(17) 0.0309(17) 0.0036(13) 0.0097(14) -0.0001(14)
O8 0.054(3) 0.044(3) 0.024(2) 0.000 0.008(2) 0.000
O9 0.0312(16) 0.0251(15) 0.0298(16) -0.0013(12) -0.0023(12) 0.0028(12)
O10 0.029(2) 0.042(2) 0.023(2) 0.000 0.0010(17) 0.000
O11 0.0350(17) 0.0281(16) 0.0320(17) -0.0039(12) -0.0034(13) 0.0025(13)
O12 0.025(2) 0.040(2) 0.033(2) 0.000 0.0010(18) 0.000
C1 0.033(3) 0.042(3) 0.040(3) -0.002(2) -0.002(2) 0.005(2)
C2 0.034(4) 0.058(4) 0.030(4) 0.000 -0.003(3) 0.000
C3 0.030(3) 0.047(4) 0.029(3) 0.000 -0.003(3) 0.000
C4 0.042(4) 0.070(5) 0.047(4) 0.000 -0.007(3) 0.000
C5 0.032(3) 0.041(3) 0.033(3) -0.003(2) -0.0025(19) -0.005(2)
C6 0.031(4) 0.058(4) 0.032(4) 0.000 0.004(3) 0.000
C7 0.029(3) 0.041(4) 0.025(3) 0.000 0.001(3) 0.000
C8 0.026(3) 0.060(4) 0.038(4) 0.000 -0.001(3) 0.000
C9 0.063(4) 0.065(4) 0.047(3) 0.005(3) 0.010(3) -0.005(3)
C10 0.057(5) 0.071(5) 0.042(4) 0.000 0.000(4) 0.000
C11 0.044(5) 0.078(6) 0.048(5) 0.000 0.007(3) 0.000
C12 0.051(5) 0.108(7) 0.073(6) 0.000 0.012(4) 0.000
C13 0.055(3) 0.030(3) 0.042(3) 0.005(2) 0.011(2) 0.003(2)
C14 0.050(4) 0.042(4) 0.025(3) 0.000 0.016(3) 0.000
C15 0.047(4) 0.029(3) 0.028(3) 0.000 0.009(3) 0.000
C16 0.054(4) 0.039(4) 0.043(4) 0.000 0.011(3) 0.000
C17 0.037(3) 0.031(2) 0.037(3) 0.001(2) -0.006(2) 0.006(2)
C18 0.035(4) 0.042(4) 0.031(3) 0.000 -0.003(3) 0.000
C19 0.033(3) 0.030(3) 0.028(3) 0.000 -0.006(3) 0.000
C20 0.044(4) 0.037(4) 0.038(4) 0.000 -0.010(3) 0.000
C21 0.041(3) 0.043(3) 0.033(2) -0.007(2) -0.010(2) -0.005(2)
C22 0.026(4) 0.047(4) 0.048(4) 0.000 -0.009(3) 0.000
C23 0.029(3) 0.040(4) 0.036(4) 0.000 -0.013(3) 0.000
C24 0.038(4) 0.056(4) 0.050(4) 0.000 -0.014(3) 0.000

loop_
_atom_type_symbol
_atom_type_description
_atom_type_scat_dispersion_real
_atom_type_scat_dispersion_imag
_atom_type_scat_source
C C 0.0033 0.0016 'International Tables Vol C Tables 4.2.6.8 and 6.1.1.4'
H H 0.0000 0.0000 'International Tables Vol C Tables 4.2.6.8 and 6.1.1.4'
O O 0.0106 0.0060 'International Tables Vol C Tables 4.2.6.8 and 6.1.1.4'
Sn Sn -0.6537 1.4246 'International Tables Vol C Tables 4.2.6.8 and 6.1.1.4'
N N 0.0061 0.0033 'International Tables Vol C Tables 4.2.6.8 and 6.1.1.4'

loop_
_geom_angle_atom_site_label_1
_geom_angle_atom_site_label_2
_geom_angle_atom_site_label_3
_geom_angle
_geom_angle_site_symmetry_1
_geom_angle_site_symmetry_3
O1 Sn1 O1 80.12(14) 7_575 .
O1 Sn1 O3 113.75(10) 7_575 .
O1 Sn1 O3 66.43(10) . .
O1 Sn1 O3 66.43(10) 7_575 7_575
O1 Sn1 O3 113.75(10) . 7_575
O3 Sn1 O3 77.16(14) . 7_575
O2 Sn2 O3 112.47(11) . .
O2 Sn2 O4 66.51(12) . .
O3 Sn2 O4 78.55(12) . .
O2 Sn2 O1 78.73(12) . .
O3 Sn2 O1 66.07(10) . .
O4 Sn2 O1 114.79(11) . .
O7 Sn3 O8 79.39(13) . .
O7 Sn3 O5 66.53(12) . .
O8 Sn3 O5 113.88(12) . .
O7 Sn3 O6 113.68(12) . .
O8 Sn3 O6 65.73(14) . .
O5 Sn3 O6 78.47(14) . .
O7 Sn4 O7 78.70(14) . 7_565
O7 Sn4 O5 66.33(11) . .
O7 Sn4 O5 113.47(11) 7_565 .
O7 Sn4 O5 113.47(11) . 7_565
O7 Sn4 O5 66.33(11) 7_565 7_565
O5 Sn4 O5 78.20(17) . 7_565
O9 Sn5 O12 113.90(11) . .
O9 Sn5 O10 79.29(12) . .
O12 Sn5 O10 66.76(12) . .
O9 Sn5 O11 66.57(10) . .
O12 Sn5 O11 78.30(12) . .
O10 Sn5 O11 114.44(11) . .
O9 Sn6 O9 78.65(13) 7_575 .
O9 Sn6 O11 113.12(10) 7_575 .
O9 Sn6 O11 66.08(10) . .
O9 Sn6 O11 66.08(10) 7_575 7_575
O9 Sn6 O11 113.12(10) . 7_575
O11 Sn6 O11 78.06(14) . 7_575
C1 O1 Sn1 120.1(2) . .
C1 O1 Sn2 120.4(2) . .
Sn1 O1 Sn2 104.29(11) . .
C2 O2 Sn2 120.70(15) . .
C2 O2 Sn2 120.70(15) . 7_575
Sn2 O2 Sn2 105.68(16) . 7_575
C5 O3 Sn2 121.2(2) . .
C5 O3 Sn1 121.6(2) . .
Sn2 O3 Sn1 104.67(11) . .
C6 O4 Sn2 120.73(15) . 7_575
C6 O4 Sn2 120.73(15) . .
Sn2 O4 Sn2 103.21(15) 7_575 .
C9 O5 Sn4 122.0(3) . .
C9 O5 Sn3 120.4(3) . .
Sn4 O5 Sn3 103.91(13) . .
C10 O6 Sn3 121.39(17) . 7_565
C10 O6 Sn3 121.39(17) . .
Sn3 O6 Sn3 104.02(18) 7_565 .
C13 O7 Sn3 120.2(2) . .
C13 O7 Sn4 120.7(3) . .
Sn3 O7 Sn4 105.19(13) . .
C14 O8 Sn3 120.09(16) . .
C14 O8 Sn3 120.09(16) . 7_565
Sn3 O8 Sn3 105.06(17) . 7_565
C17 O9 Sn5 120.8(2) . .
C17 O9 Sn6 120.4(2) . .
Sn5 O9 Sn6 104.96(11) . .
C18 O10 Sn5 120.87(15) . .
C18 O10 Sn5 120.87(15) . 7_575
Sn5 O10 Sn5 103.90(15) . 7_575
C21 O11 Sn5 122.0(2) . .
C21 O11 Sn6 120.7(2) . .
Sn5 O11 Sn6 104.00(11) . .
C22 O12 Sn5 121.16(15) . 7_575
C22 O12 Sn5 121.16(15) . .
Sn5 O12 Sn5 104.01(15) 7_575 .
O1 C1 C3 115.0(4) . .
O2 C2 C3 115.0(5) . .
C2 C3 C1 110.5(3) . 7_575
C2 C3 C1 110.5(3) . .
C1 C3 C1 111.2(5) 7_575 .
C2 C3 C4 108.0(5) . .
C1 C3 C4 108.2(3) 7_575 .
C1 C3 C4 108.2(3) . .
O3 C5 C7 114.6(4) . .
O4 C6 C7 115.2(5) . .
C6 C7 C5 110.6(3) . 7_575
C6 C7 C5 110.6(3) . .
C5 C7 C5 110.2(5) 7_575 .
C6 C7 C8 109.0(5) . .
C5 C7 C8 108.1(3) 7_575 .
C5 C7 C8 108.1(3) . .
O5 C9 C11 114.8(5) . .
O6 C10 C11 114.2(6) . .
C9 C11 C9 110.5(6) 7_565 .
C9 C11 C12 108.2(4) 7_565 .
C9 C11 C12 108.2(4) . .
C9 C11 C10 110.4(4) 7_565 .
C9 C11 C10 110.4(4) . .
C12 C11 C10 109.1(6) . .
O7 C13 C15 114.9(4) . .
O8 C14 C15 114.9(5) . .
C13 C15 C13 110.6(5) 7_565 .
C13 C15 C16 108.4(4) 7_565 .
C13 C15 C16 108.4(4) . .
C13 C15 C14 110.6(3) 7_565 .
C13 C15 C14 110.6(3) . .
C16 C15 C14 108.2(5) . .
O9 C17 C19 114.2(4) . .
O10 C18 C19 113.5(5) . .
C18 C19 C17 111.7(3) . .
C18 C19 C17 111.7(3) . 7_575
C17 C19 C17 110.5(5) . 7_575
C18 C19 C20 108.0(5) . .
C17 C19 C20 107.4(3) . .
C17 C19 C20 107.4(3) 7_575 .
O11 C21 C23 114.2(4) . .
O12 C22 C23 114.8(5) . .
C22 C23 C21 111.0(3) . 7_575
C22 C23 C21 111.0(3) . .
C21 C23 C21 109.8(5) 7_575 .
C22 C23 C24 108.5(5) . .
C21 C23 C24 108.2(3) 7_575 .
C21 C23 C24 108.2(3) . .

loop_
_geom_bond_atom_site_label_1
_geom_bond_atom_site_label_2
_geom_bond_distance
_geom_bond_site_symmetry_2
Sn1 O1 2.187(3) 7_575
Sn1 O1 2.187(3) .
Sn1 O3 2.203(3) .
Sn1 O3 2.203(3) 7_575
Sn2 O2 2.176(2) .
Sn2 O3 2.192(3) .
Sn2 O4 2.213(2) .
Sn2 O1 2.219(3) .
Sn3 O7 2.180(3) .
Sn3 O8 2.194(3) .
Sn3 O5 2.206(3) .
Sn3 O6 2.209(3) .
Sn4 O7 2.193(3) .
Sn4 O7 2.193(3) 7_565
Sn4 O5 2.205(3) .
Sn4 O5 2.205(3) 7_565
Sn5 O9 2.182(3) .
Sn5 O12 2.193(2) .
Sn5 O10 2.195(2) .
Sn5 O11 2.203(3) .
Sn6 O9 2.203(3) 7_575
Sn6 O9 2.203(3) .
Sn6 O11 2.210(3) .
Sn6 O11 2.210(3) 7_575
O1 C1 1.429(5) .
O2 C2 1.438(7) .
O2 Sn2 2.176(2) 7_575
O3 C5 1.418(5) .
O4 C6 1.428(7) .
O4 Sn2 2.213(2) 7_575
O5 C9 1.428(6) .
O6 C10 1.408(8) .
O6 Sn3 2.209(3) 7_565
O7 C13 1.439(5) .
O8 C14 1.436(7) .
O8 Sn3 2.194(3) 7_565
O9 C17 1.432(5) .
O10 C18 1.443(7) .
O10 Sn5 2.195(2) 7_575
O11 C21 1.422(5) .
O12 C22 1.443(7) .
O12 Sn5 2.193(2) 7_575
C1 C3 1.523(5) .
C2 C3 1.516(8) .
C3 C1 1.523(5) 7_575
C3 C4 1.530(8) .
C5 C7 1.525(5) .
C6 C7 1.523(8) .
C7 C5 1.525(5) 7_575
C7 C8 1.529(8) .
C9 C11 1.533(6) .
C10 C11 1.546(9) .
C11 C9 1.533(6) 7_565
C11 C12 1.539(10) .
C13 C15 1.519(5) .
C14 C15 1.527(9) .
C15 C13 1.519(5) 7_565
C15 C16 1.520(8) .
C17 C19 1.530(5) .
C18 C19 1.510(8) .
C19 C17 1.530(5) 7_575
C19 C20 1.541(8) .
C21 C23 1.538(5) .
C22 C23 1.513(8) .
C23 C21 1.538(5) 7_575
C23 C24 1.540(8) .
